data_7049330
loop_
_publ_author_name
'McGuire, Jake'
'Wilson, Bradley'
'McAllister, James'
'Miras, Haralampos N.'
'Wilson, Claire'
'Sproules, Stephen'
'Farnaby, Joy H.'

_publ_section_title
;
 Molecular and electronic structure of the dithiooxalato radical ligand
 stabilised by rare earth coordination.
;
_journal_issue 17
_journal_name_full 'Dalton transactions (Cambridge, England : 2003)'
_journal_page_first 5491
_journal_page_last 5495
_journal_paper_doi 10.1039/c9dt00688e
_journal_volume 48
_journal_year 2019
_chemical_formula_moiety 'C40 H40 B4 N24 Ni O4 S4 Y2, 2(C H2 Cl2)'
_chemical_formula_sum 'C42 H44 B4 Cl4 N24 Ni O4 S4 Y2'
_chemical_formula_weight 1498.82
_space_group_crystal_system triclinic
_space_group_IT_number 2
_space_group_name_Hall '-P 1'
_space_group_name_H-M_alt 'P -1'
_symmetry_space_group_name_Hall '-P 1'
_symmetry_space_group_name_H-M 'P -1'
_atom_sites_solution_hydrogens geom
_atom_sites_solution_primary dual
_audit_creation_date 2018-12-10
_audit_creation_method
;
Olex2 1.2
(compiled 2018.05.29 svn.r3508 for OlexSys, GUI svn.r5506)
;
_audit_update_record
;
2018-12-20 deposited with the CCDC.    2019-03-13 downloaded from the CCDC.
;
_cell_angle_alpha 79.227(3)
_cell_angle_beta 86.607(3)
_cell_angle_gamma 72.168(3)
_cell_formula_units_Z 1
_cell_length_a 7.7805(7)
_cell_length_b 11.4660(9)
_cell_length_c 17.7938(14)
_cell_measurement_reflns_used 8381
_cell_measurement_temperature 150
_cell_measurement_theta_max 25.29
_cell_measurement_theta_min 2.33
_cell_volume 1484.5(2)
_computing_cell_refinement 'SAINT V8.37A (Bruker-AXS, 2016)'
_computing_data_collection 'APEX3 Ver. 2016.9-0 (Bruker-AXS, 2016)'
_computing_data_reduction 'APEX3 Ver. 2016.9-0 (Bruker-AXS, 2016)'
_computing_molecular_graphics 'Olex2 (Dolomanov et al., 2009)'
_computing_publication_material 'Olex2 (Dolomanov et al., 2009)'
_computing_structure_refinement 'XL (Sheldrick, 2008)'
_computing_structure_solution 'ShelXT (Sheldrick, 2015)'
_diffrn_ambient_temperature 150
_diffrn_detector 'charge integrating pixel array detector'
_diffrn_detector_area_resol_mean 7.4074
_diffrn_detector_type 'Bruker PHOTON II'
_diffrn_measured_fraction_theta_full 0.998
_diffrn_measured_fraction_theta_max 0.996
_diffrn_measurement_device 'four-circle diffractometer'
_diffrn_measurement_device_type 'Bruker D8 VENTURE'
_diffrn_measurement_method '\f and \w scans'
_diffrn_radiation_collimation 'focusing mirrors'
_diffrn_radiation_monochromator 'multilayer mirror optics'
_diffrn_radiation_type MoK\a
_diffrn_radiation_wavelength 0.71073
_diffrn_reflns_av_R_equivalents 0.0448
_diffrn_reflns_av_unetI/netI 0.0431
_diffrn_reflns_Laue_measured_fraction_full 0.998
_diffrn_reflns_Laue_measured_fraction_max 0.996
_diffrn_reflns_limit_h_max 9
_diffrn_reflns_limit_h_min -9
_diffrn_reflns_limit_k_max 13
_diffrn_reflns_limit_k_min -13
_diffrn_reflns_limit_l_max 21
_diffrn_reflns_limit_l_min -21
_diffrn_reflns_number 19317
_diffrn_reflns_point_group_measured_fraction_full 0.998
_diffrn_reflns_point_group_measured_fraction_max 0.996
_diffrn_reflns_theta_full 25.242
_diffrn_reflns_theta_max 25.338
_diffrn_reflns_theta_min 2.330
_diffrn_source 'microfocus sealed tube'
_diffrn_source_type 'INCOATEC I\ms 3.0'
_diffrn_standards_number 0
_exptl_absorpt_coefficient_mu 2.637
_exptl_absorpt_correction_T_max 0.7452
_exptl_absorpt_correction_T_min 0.6366
_exptl_absorpt_correction_type multi-scan
_exptl_absorpt_process_details
'SADABS-2016/2 (Bruker,2016/2) was used for absorption correction. wR2(int) was 0.1120 before and 0.0557 after correction. The Ratio of minimum to maximum transmission is 0.8543. The \l/2 correction factor is Not present.'
_exptl_crystal_colour purple
_exptl_crystal_density_diffrn 1.677
_exptl_crystal_description plate
_exptl_crystal_F_000 754
_exptl_crystal_size_max 0.2
_exptl_crystal_size_mid 0.07
_exptl_crystal_size_min 0.02
_refine_diff_density_max 0.938
_refine_diff_density_min -0.509
_refine_diff_density_rms 0.089
_refine_ls_extinction_method none
_refine_ls_goodness_of_fit_ref 1.070
_refine_ls_hydrogen_treatment constr
_refine_ls_matrix_type full
_refine_ls_number_parameters 390
_refine_ls_number_reflns 5418
_refine_ls_number_restraints 0
_refine_ls_restrained_S_all 1.070
_refine_ls_R_factor_all 0.0466
_refine_ls_R_factor_gt 0.0383
_refine_ls_shift/su_max 0.002
_refine_ls_shift/su_mean 0.000
_refine_ls_structure_factor_coef Fsqd
_refine_ls_weighting_details 'w=1/[\s^2^(Fo^2^)+(0.0511P)^2^+0.9911P] where P=(Fo^2^+2Fc^2^)/3'
_refine_ls_weighting_scheme calc
_refine_ls_wR_factor_gt 0.0934
_refine_ls_wR_factor_ref 0.0969
_reflns_Friedel_coverage 0.000
_reflns_number_gt 4721
_reflns_number_total 5418
_reflns_threshold_expression 'I > 2\s(I)'
_cod_data_source_file c9dt00688e2.cif
_cod_data_source_block 1
_cod_depositor_comments 'Adding full bibliography for 7049330--7049334.cif.'
_cod_database_code 7049330
_shelx_shelxl_version_number 2016/6
_shelx_space_group_comment
;
The symmetry employed for this shelxl refinement is uniquely defined
by the following loop, which should always be used as a source of
symmetry information in preference to the above space-group names.
They are only intended as comments.
;
_shelx_estimated_absorpt_t_max 0.949
_shelx_estimated_absorpt_t_min 0.621
_olex2_refinement_description
;
1. Fixed Uiso
 At 1.2 times of:
  All B(H) groups, All C(H) groups, All C(H,H,H,H) groups
2. Others
 Sof(H1SC)=Sof(H1SD)=Sof(Cl1T)=1-FVAR(1)
 Sof(Cl1S)=Sof(H1SA)=Sof(H1SB)=FVAR(1)
3.a Ternary CH refined with riding coordinates:
 B1T(H1TA), B2T(H2TA)
3.b Secondary CH2 refined with riding coordinates:
 C1S(H1SA,H1SB), C1S(H1SC,H1SD)
3.c Aromatic/amide H refined with riding coordinates:
 C1T(H1T), C2T(H2T), C3T(H3T), C4T(H4T), C5T(H5T), C6T(H6T), C7T(H7T),
 C8T(H8T), C9T(H9T), C10T(H10T), C11T(H11T), C12T(H12T), C13T(H13T), C14T(H14T),
  C15T(H15T), C16T(H16T), C17T(H17T), C18T(H18T)
;
_olex2_submission_special_instructions 'No special instructions were received'

loop_
_space_group_symop_operation_xyz
'x, y, z'
'-x, -y, -z'

loop_
_atom_site_label
_atom_site_type_symbol
_atom_site_fract_x
_atom_site_fract_y
_atom_site_fract_z
_atom_site_U_iso_or_equiv
_atom_site_adp_type
_atom_site_occupancy
_atom_site_site_symmetry_order
_atom_site_calc_flag
_atom_site_refinement_flags_posn
_atom_site_refinement_flags_adp
_atom_site_refinement_flags_occupancy
_atom_site_disorder_assembly
_atom_site_disorder_group
Y1 Y 0.63698(4) 0.32301(3) 0.73563(2) 0.01644(10) Uani 1 1 d . . . . .
Ni1 Ni 1.000000 0.000000 0.500000 0.02215(15) Uani 1 2 d S T P . .
S1 S 1.08171(12) 0.12918(8) 0.55606(5) 0.0257(2) Uani 1 1 d . . . . .
S2 S 0.75154(13) 0.02033(9) 0.56659(5) 0.0321(2) Uani 1 1 d . . . . .
O1 O 0.8958(3) 0.2607(2) 0.65604(12) 0.0224(5) Uani 1 1 d . . . . .
O2 O 0.6359(3) 0.1580(2) 0.67163(12) 0.0220(5) Uani 1 1 d . . . . .
C1 C 0.9079(4) 0.1804(3) 0.61566(17) 0.0207(7) Uani 1 1 d . . . . .
C2 C 0.7530(4) 0.1235(3) 0.62346(17) 0.0212(7) Uani 1 1 d . . . . .
N1T N 0.7255(4) 0.3680(2) 0.85483(14) 0.0217(6) Uani 1 1 d . . . . .
N2T N 0.7007(3) 0.2996(2) 0.92432(14) 0.0207(6) Uani 1 1 d . . . . .
N3T N 0.4417(4) 0.2267(2) 0.82073(14) 0.0204(6) Uani 1 1 d . . . . .
N4T N 0.4753(4) 0.1926(2) 0.89727(14) 0.0209(6) Uani 1 1 d . . . . .
N5T N 0.8390(4) 0.1248(2) 0.81149(14) 0.0208(6) Uani 1 1 d . . . . .
N6T N 0.8078(4) 0.0896(2) 0.88740(14) 0.0205(6) Uani 1 1 d . . . . .
N7T N 0.3805(4) 0.4969(2) 0.77292(15) 0.0239(6) Uani 1 1 d . . . . .
N8T N 0.3170(4) 0.6098(2) 0.72583(15) 0.0220(6) Uani 1 1 d . . . . .
N9T N 0.7198(4) 0.5104(2) 0.68133(14) 0.0217(6) Uani 1 1 d . . . . .
N10T N 0.5956(4) 0.6194(2) 0.65065(15) 0.0233(6) Uani 1 1 d . . . . .
N11T N 0.4316(4) 0.4106(2) 0.62634(14) 0.0229(6) Uani 1 1 d . . . . .
N12T N 0.3666(4) 0.5361(3) 0.60121(14) 0.0228(6) Uani 1 1 d . . . . .
C1T C 0.7627(5) 0.4675(3) 0.8706(2) 0.0294(8) Uani 1 1 d . . . . .
H1T H 0.786053 0.531684 0.833228 0.035 Uiso 1 1 calc R . . . .
C2T C 0.7624(6) 0.4642(4) 0.9486(2) 0.0359(9) Uani 1 1 d . . . . .
H2T H 0.785804 0.523082 0.974546 0.043 Uiso 1 1 calc R . . . .
C3T C 0.7211(5) 0.3578(4) 0.98049(19) 0.0309(8) Uani 1 1 d . . . . .
H3T H 0.708858 0.329778 1.033677 0.037 Uiso 1 1 calc R . . . .
C4T C 0.2719(5) 0.2291(3) 0.81171(19) 0.0264(7) Uani 1 1 d . . . . .
H4T H 0.212526 0.249190 0.763757 0.032 Uiso 1 1 calc R . . . .
C5T C 0.1935(5) 0.1985(4) 0.8812(2) 0.0318(8) Uani 1 1 d . . . . .
H5T H 0.073864 0.194261 0.890531 0.038 Uiso 1 1 calc R . . . .
C6T C 0.3270(5) 0.1755(3) 0.93393(19) 0.0276(8) Uani 1 1 d . . . . .
H6T H 0.316148 0.151381 0.987622 0.033 Uiso 1 1 calc R . . . .
C7T C 0.9795(4) 0.0337(3) 0.79340(19) 0.0249(7) Uani 1 1 d . . . . .
H7T H 1.032441 0.033160 0.743914 0.030 Uiso 1 1 calc R . . . .
C8T C 1.0389(5) -0.0604(3) 0.85631(19) 0.0285(8) Uani 1 1 d . . . . .
H8T H 1.136109 -0.135193 0.858447 0.034 Uiso 1 1 calc R . . . .
C9T C 0.9264(5) -0.0214(3) 0.91399(19) 0.0257(7) Uani 1 1 d . . . . .
H9T H 0.930865 -0.065572 0.964998 0.031 Uiso 1 1 calc R . . . .
C10T C 0.2816(5) 0.5061(3) 0.83628(18) 0.0283(8) Uani 1 1 d . . . . .
H10T H 0.296921 0.441287 0.879563 0.034 Uiso 1 1 calc R . . . .
C11T C 0.1546(5) 0.6210(3) 0.83149(19) 0.0279(8) Uani 1 1 d . . . . .
H11T H 0.067852 0.650031 0.868939 0.033 Uiso 1 1 calc R . . . .
C12T C 0.1810(4) 0.6840(3) 0.76068(19) 0.0256(7) Uani 1 1 d . . . . .
H12T H 0.113851 0.766917 0.739645 0.031 Uiso 1 1 calc R . . . .
C13T C 0.8801(5) 0.5334(3) 0.67554(18) 0.0247(7) Uani 1 1 d . . . . .
H13T H 0.992084 0.473715 0.691885 0.030 Uiso 1 1 calc R . . . .
C14T C 0.8591(5) 0.6564(3) 0.64238(19) 0.0279(8) Uani 1 1 d . . . . .
H14T H 0.950150 0.696773 0.632661 0.033 Uiso 1 1 calc R . . . .
C15T C 0.6783(5) 0.7072(3) 0.62668(19) 0.0288(8) Uani 1 1 d . . . . .
H15T H 0.620805 0.790531 0.602819 0.035 Uiso 1 1 calc R . . . .
C16T C 0.3601(5) 0.3583(4) 0.57968(19) 0.0287(8) Uani 1 1 d . . . . .
H16T H 0.381797 0.271187 0.583607 0.034 Uiso 1 1 calc R . . . .
C17T C 0.2513(5) 0.4475(4) 0.5255(2) 0.0357(9) Uani 1 1 d . . . . .
H17T H 0.184744 0.435097 0.486161 0.043 Uiso 1 1 calc R . . . .
C18T C 0.2601(5) 0.5580(4) 0.54068(18) 0.0317(8) Uani 1 1 d . . . . .
H18T H 0.199896 0.637924 0.512621 0.038 Uiso 1 1 calc R . . . .
B1T B 0.6620(5) 0.1742(3) 0.9315(2) 0.0211(8) Uani 1 1 d . . . . .
H1TA H 0.664905 0.134398 0.986674 0.025 Uiso 1 1 calc R . . . .
B2T B 0.3933(5) 0.6323(4) 0.6451(2) 0.0241(8) Uani 1 1 d . . . . .
H2TA H 0.327617 0.717999 0.618365 0.029 Uiso 1 1 calc R . . . .
Cl1S Cl 0.5925(4) 0.7898(5) 0.85216(17) 0.0750(8) Uani 0.890(16) 1 d . . . A 1
Cl2S Cl 0.40665(14) 0.94848(11) 0.71461(6) 0.0501(3) Uani 1 1 d . . . . .
C1S C 0.5787(9) 0.9164(5) 0.7791(4) 0.090(2) Uani 1 1 d . . . . .
H1SA H 0.563027 0.990977 0.802382 0.108 Uiso 0.890(16) 1 calc R . . A 1
H1SB H 0.694726 0.900888 0.750920 0.108 Uiso 0.890(16) 1 calc R . . A 1
H1SC H 0.691908 0.869073 0.756454 0.108 Uiso 0.110(16) 1 calc R . . A 2
H1SD H 0.594057 0.996271 0.786097 0.108 Uiso 0.110(16) 1 calc R . . A 2
Cl1T Cl 0.554(3) 0.840(3) 0.8613(7) 0.044(5) Uiso 0.110(16) 1 d . . . A 2

loop_
_atom_site_aniso_label
_atom_site_aniso_U_11
_atom_site_aniso_U_22
_atom_site_aniso_U_33
_atom_site_aniso_U_23
_atom_site_aniso_U_13
_atom_site_aniso_U_12
Y1 0.01858(17) 0.01585(17) 0.01567(16) -0.00396(11) 0.00068(11) -0.00574(12)
Ni1 0.0282(3) 0.0193(3) 0.0212(3) -0.0085(2) 0.0062(2) -0.0088(3)
S1 0.0279(5) 0.0256(5) 0.0280(4) -0.0126(3) 0.0083(3) -0.0116(4)
S2 0.0374(5) 0.0341(5) 0.0361(5) -0.0220(4) 0.0150(4) -0.0209(4)
O1 0.0279(13) 0.0206(12) 0.0225(11) -0.0093(9) 0.0053(9) -0.0105(10)
O2 0.0263(12) 0.0210(12) 0.0215(11) -0.0076(9) 0.0043(9) -0.0095(10)
C1 0.0243(17) 0.0173(16) 0.0182(15) -0.0016(12) -0.0016(13) -0.0035(14)
C2 0.0257(18) 0.0187(16) 0.0192(15) -0.0025(12) 0.0000(13) -0.0069(14)
N1T 0.0254(15) 0.0233(15) 0.0190(13) -0.0044(11) -0.0014(11) -0.0107(12)
N2T 0.0186(14) 0.0250(15) 0.0195(13) -0.0062(11) 0.0011(11) -0.0071(12)
N3T 0.0207(14) 0.0219(14) 0.0208(13) -0.0029(11) 0.0001(11) -0.0101(12)
N4T 0.0207(14) 0.0240(15) 0.0206(13) -0.0033(11) 0.0013(11) -0.0113(12)
N5T 0.0207(14) 0.0218(14) 0.0204(13) -0.0042(11) -0.0011(11) -0.0067(12)
N6T 0.0213(14) 0.0216(14) 0.0192(13) -0.0004(10) -0.0035(11) -0.0088(12)
N7T 0.0262(15) 0.0204(15) 0.0229(14) -0.0033(11) 0.0022(11) -0.0045(12)
N8T 0.0200(14) 0.0172(14) 0.0273(14) -0.0047(11) -0.0016(11) -0.0028(12)
N9T 0.0221(14) 0.0186(14) 0.0237(14) -0.0026(11) 0.0004(11) -0.0058(12)
N10T 0.0272(15) 0.0180(14) 0.0244(14) -0.0035(11) 0.0027(11) -0.0070(12)
N11T 0.0243(15) 0.0226(15) 0.0220(14) -0.0056(11) -0.0022(11) -0.0059(12)
N12T 0.0183(14) 0.0264(15) 0.0202(13) -0.0021(11) 0.0001(11) -0.0028(12)
C1T 0.040(2) 0.0229(18) 0.0313(18) -0.0068(14) -0.0001(15) -0.0165(16)
C2T 0.054(3) 0.037(2) 0.0262(18) -0.0135(16) 0.0006(17) -0.024(2)
C3T 0.037(2) 0.041(2) 0.0208(17) -0.0102(15) 0.0002(15) -0.0166(18)
C4T 0.0243(18) 0.0257(18) 0.0314(18) -0.0052(14) -0.0062(14) -0.0093(15)
C5T 0.0224(18) 0.040(2) 0.037(2) -0.0051(16) 0.0011(15) -0.0163(17)
C6T 0.0244(18) 0.035(2) 0.0256(17) -0.0001(14) 0.0058(14) -0.0168(16)
C7T 0.0239(18) 0.0237(18) 0.0248(17) -0.0078(13) -0.0009(14) -0.0017(15)
C8T 0.0304(19) 0.0181(17) 0.0339(19) -0.0044(14) -0.0070(15) -0.0015(15)
C9T 0.0278(18) 0.0236(18) 0.0256(17) 0.0025(13) -0.0067(14) -0.0105(15)
C10T 0.033(2) 0.032(2) 0.0213(17) -0.0082(14) 0.0053(14) -0.0112(17)
C11T 0.0257(18) 0.033(2) 0.0282(18) -0.0159(15) 0.0076(14) -0.0095(16)
C12T 0.0205(17) 0.0196(17) 0.0376(19) -0.0106(14) 0.0002(14) -0.0041(14)
C13T 0.0221(17) 0.0298(19) 0.0257(17) -0.0058(14) 0.0018(13) -0.0126(15)
C14T 0.033(2) 0.0282(19) 0.0312(18) -0.0105(14) 0.0044(15) -0.0193(16)
C15T 0.036(2) 0.0214(18) 0.0308(18) -0.0039(14) 0.0080(15) -0.0132(16)
C16T 0.0249(18) 0.038(2) 0.0298(18) -0.0192(15) 0.0024(14) -0.0117(16)
C17T 0.0232(18) 0.060(3) 0.0251(18) -0.0190(17) -0.0059(15) -0.0056(18)
C18T 0.0239(18) 0.042(2) 0.0188(16) 0.0004(15) -0.0032(14) 0.0017(16)
B1T 0.0210(19) 0.025(2) 0.0175(17) 0.0012(14) -0.0025(14) -0.0097(16)
B2T 0.0234(19) 0.0179(19) 0.0288(19) -0.0002(15) 0.0001(16) -0.0051(16)
Cl1S 0.0827(13) 0.0474(18) 0.0774(11) 0.0061(10) 0.0188(11) -0.0075(12)
Cl2S 0.0401(6) 0.0562(7) 0.0623(7) -0.0237(5) 0.0118(5) -0.0211(5)
C1S 0.102(5) 0.057(3) 0.117(5) 0.019(3) -0.052(4) -0.044(3)

loop_
_atom_type_symbol
_atom_type_description
_atom_type_scat_dispersion_real
_atom_type_scat_dispersion_imag
_atom_type_scat_source
C C 0.0033 0.0016 'International Tables Vol C Tables 4.2.6.8 and 6.1.1.4'
H H 0.0000 0.0000 'International Tables Vol C Tables 4.2.6.8 and 6.1.1.4'
B B 0.0013 0.0007 'International Tables Vol C Tables 4.2.6.8 and 6.1.1.4'
Cl Cl 0.1484 0.1585 'International Tables Vol C Tables 4.2.6.8 and 6.1.1.4'
N N 0.0061 0.0033 'International Tables Vol C Tables 4.2.6.8 and 6.1.1.4'
Ni Ni 0.3393 1.1124 'International Tables Vol C Tables 4.2.6.8 and 6.1.1.4'
O O 0.0106 0.0060 'International Tables Vol C Tables 4.2.6.8 and 6.1.1.4'
S S 0.1246 0.1234 'International Tables Vol C Tables 4.2.6.8 and 6.1.1.4'
Y Y -2.7962 3.5667 'International Tables Vol C Tables 4.2.6.8 and 6.1.1.4'

loop_
_geom_angle_atom_site_label_1
_geom_angle_atom_site_label_2
_geom_angle_atom_site_label_3
_geom_angle
_geom_angle_site_symmetry_1
_geom_angle_site_symmetry_3
O1 Y1 N1T 110.32(8) . .
O1 Y1 N3T 138.39(8) . .
O1 Y1 N5T 74.82(8) . .
O1 Y1 N7T 147.84(8) . .
O1 Y1 N9T 73.03(8) . .
O1 Y1 N11T 93.10(8) . .
O2 Y1 O1 66.24(7) . .
O2 Y1 N1T 143.38(8) . .
O2 Y1 N3T 79.50(8) . .
O2 Y1 N5T 73.17(8) . .
O2 Y1 N7T 130.45(8) . .
O2 Y1 N9T 127.01(8) . .
O2 Y1 N11T 71.72(8) . .
N1T Y1 N5T 70.97(8) . .
N1T Y1 N7T 73.05(9) . .
N3T Y1 N1T 83.28(9) . .
N3T Y1 N5T 73.12(9) . .
N3T Y1 N7T 73.19(9) . .
N3T Y1 N9T 148.51(9) . .
N3T Y1 N11T 98.04(9) . .
N7T Y1 N5T 132.75(8) . .
N9T Y1 N1T 81.77(9) . .
N9T Y1 N5T 126.58(9) . .
N9T Y1 N7T 75.99(9) . .
N9T Y1 N11T 78.34(9) . .
N11T Y1 N1T 143.15(9) . .
N11T Y1 N5T 144.81(8) . .
N11T Y1 N7T 72.19(9) . .
S1 Ni1 S1 180.0 . 2_756
S2 Ni1 S1 92.78(3) 2_756 2_756
S2 Ni1 S1 87.22(3) . 2_756
S2 Ni1 S1 87.22(3) 2_756 .
S2 Ni1 S1 92.78(3) . .
S2 Ni1 S2 180.00(3) 2_756 .
C1 S1 Ni1 104.54(11) . .
C2 S2 Ni1 104.79(12) . .
C1 O1 Y1 120.6(2) . .
C2 O2 Y1 120.9(2) . .
O1 C1 S1 125.5(3) . .
O1 C1 C2 115.6(3) . .
C2 C1 S1 118.8(2) . .
O2 C2 S2 125.0(3) . .
O2 C2 C1 116.1(3) . .
C1 C2 S2 118.8(2) . .
N2T N1T Y1 120.70(19) . .
C1T N1T Y1 131.9(2) . .
C1T N1T N2T 105.8(3) . .
N1T N2T B1T 122.3(2) . .
C3T N2T N1T 109.3(3) . .
C3T N2T B1T 128.3(3) . .
N4T N3T Y1 120.76(18) . .
C4T N3T Y1 130.4(2) . .
C4T N3T N4T 106.1(3) . .
N3T N4T B1T 122.4(2) . .
C6T N4T N3T 109.4(2) . .
C6T N4T B1T 128.2(3) . .
N6T N5T Y1 120.79(19) . .
C7T N5T Y1 133.7(2) . .
C7T N5T N6T 105.4(3) . .
N5T N6T B1T 121.6(2) . .
C9T N6T N5T 109.8(3) . .
C9T N6T B1T 128.6(3) . .
N8T N7T Y1 122.50(19) . .
C10T N7T Y1 131.9(2) . .
C10T N7T N8T 105.6(3) . .
N7T N8T B2T 120.6(3) . .
C12T N8T N7T 109.3(3) . .
C12T N8T B2T 129.9(3) . .
N10T N9T Y1 122.49(19) . .
C13T N9T Y1 131.5(2) . .
C13T N9T N10T 106.0(3) . .
N9T N10T B2T 122.5(3) . .
C15T N10T N9T 109.7(3) . .
C15T N10T B2T 127.8(3) . .
N12T N11T Y1 121.69(18) . .
C16T N11T Y1 132.6(2) . .
C16T N11T N12T 105.7(3) . .
N11T N12T B2T 123.0(2) . .
C18T N12T N11T 109.2(3) . .
C18T N12T B2T 127.1(3) . .
N1T C1T H1T 124.5 . .
N1T C1T C2T 110.9(3) . .
C2T C1T H1T 124.5 . .
C1T C2T H2T 127.5 . .
C3T C2T C1T 105.0(3) . .
C3T C2T H2T 127.5 . .
N2T C3T C2T 108.9(3) . .
N2T C3T H3T 125.5 . .
C2T C3T H3T 125.5 . .
N3T C4T H4T 124.5 . .
N3T C4T C5T 111.1(3) . .
C5T C4T H4T 124.5 . .
C4T C5T H5T 127.7 . .
C6T C5T C4T 104.6(3) . .
C6T C5T H5T 127.7 . .
N4T C6T C5T 108.9(3) . .
N4T C6T H6T 125.6 . .
C5T C6T H6T 125.6 . .
N5T C7T H7T 124.4 . .
N5T C7T C8T 111.3(3) . .
C8T C7T H7T 124.4 . .
C7T C8T H8T 127.8 . .
C9T C8T C7T 104.4(3) . .
C9T C8T H8T 127.8 . .
N6T C9T C8T 109.1(3) . .
N6T C9T H9T 125.4 . .
C8T C9T H9T 125.4 . .
N7T C10T H10T 124.2 . .
N7T C10T C11T 111.7(3) . .
C11T C10T H10T 124.2 . .
C10T C11T H11T 127.7 . .
C12T C11T C10T 104.5(3) . .
C12T C11T H11T 127.7 . .
N8T C12T C11T 108.9(3) . .
N8T C12T H12T 125.5 . .
C11T C12T H12T 125.5 . .
N9T C13T H13T 124.7 . .
N9T C13T C14T 110.5(3) . .
C14T C13T H13T 124.7 . .
C13T C14T H14T 127.5 . .
C15T C14T C13T 105.0(3) . .
C15T C14T H14T 127.5 . .
N10T C15T C14T 108.7(3) . .
N10T C15T H15T 125.6 . .
C14T C15T H15T 125.6 . .
N11T C16T H16T 124.5 . .
N11T C16T C17T 111.0(3) . .
C17T C16T H16T 124.5 . .
C16T C17T H17T 127.7 . .
C18T C17T C16T 104.7(3) . .
C18T C17T H17T 127.7 . .
N12T C18T C17T 109.4(3) . .
N12T C18T H18T 125.3 . .
C17T C18T H18T 125.3 . .
N2T B1T N4T 110.8(3) . .
N2T B1T H1TA 109.6 . .
N4T B1T H1TA 109.6 . .
N6T B1T N2T 108.6(3) . .
N6T B1T N4T 108.8(2) . .
N6T B1T H1TA 109.6 . .
N8T B2T N10T 108.9(3) . .
N8T B2T N12T 108.6(3) . .
N8T B2T H2TA 109.5 . .
N10T B2T H2TA 109.5 . .
N12T B2T N10T 110.7(3) . .
N12T B2T H2TA 109.5 . .
Cl1S C1S H1SA 108.5 . .
Cl1S C1S H1SB 108.5 . .
Cl2S C1S Cl1S 115.1(3) . .
Cl2S C1S H1SA 108.5 . .
Cl2S C1S H1SB 108.5 . .
Cl2S C1S H1SC 108.2 . .
Cl2S C1S H1SD 108.2 . .
H1SA C1S H1SB 107.5 . .
H1SC C1S H1SD 107.4 . .
Cl1T C1S Cl2S 116.3(6) . .
Cl1T C1S H1SC 108.2 . .
Cl1T C1S H1SD 108.2 . .

loop_
_geom_bond_atom_site_label_1
_geom_bond_atom_site_label_2
_geom_bond_distance
_geom_bond_site_symmetry_2
Y1 O1 2.394(2) .
Y1 O2 2.386(2) .
Y1 N1T 2.457(2) .
Y1 N3T 2.439(3) .
Y1 N5T 2.525(3) .
Y1 N7T 2.510(3) .
Y1 N9T 2.442(3) .
Y1 N11T 2.449(3) .
Ni1 S1 2.1903(8) 2_756
Ni1 S1 2.1903(8) .
Ni1 S2 2.1798(9) 2_756
Ni1 S2 2.1798(9) .
S1 C1 1.695(3) .
S2 C2 1.697(3) .
O1 C1 1.249(4) .
O2 C2 1.239(4) .
C1 C2 1.525(5) .
N1T N2T 1.373(4) .
N1T C1T 1.340(4) .
N2T C3T 1.343(4) .
N2T B1T 1.538(5) .
N3T N4T 1.362(4) .
N3T C4T 1.332(4) .
N4T C6T 1.341(4) .
N4T B1T 1.547(4) .
N5T N6T 1.365(4) .
N5T C7T 1.332(4) .
N6T C9T 1.342(4) .
N6T B1T 1.533(5) .
N7T N8T 1.368(4) .
N7T C10T 1.329(4) .
N8T C12T 1.340(4) .
N8T B2T 1.529(5) .
N9T N10T 1.364(4) .
N9T C13T 1.346(4) .
N10T C15T 1.346(4) .
N10T B2T 1.543(5) .
N11T N12T 1.366(4) .
N11T C16T 1.344(4) .
N12T C18T 1.337(4) .
N12T B2T 1.533(5) .
C1T H1T 0.9500 .
C1T C2T 1.381(5) .
C2T H2T 0.9500 .
C2T C3T 1.368(5) .
C3T H3T 0.9500 .
C4T H4T 0.9500 .
C4T C5T 1.380(5) .
C5T H5T 0.9500 .
C5T C6T 1.372(5) .
C6T H6T 0.9500 .
C7T H7T 0.9500 .
C7T C8T 1.392(5) .
C8T H8T 0.9500 .
C8T C9T 1.358(5) .
C9T H9T 0.9500 .
C10T H10T 0.9500 .
C10T C11T 1.374(5) .
C11T H11T 0.9500 .
C11T C12T 1.368(5) .
C12T H12T 0.9500 .
C13T H13T 0.9500 .
C13T C14T 1.387(5) .
C14T H14T 0.9500 .
C14T C15T 1.371(5) .
C15T H15T 0.9500 .
C16T H16T 0.9500 .
C16T C17T 1.375(5) .
C17T H17T 0.9500 .
C17T C18T 1.366(5) .
C18T H18T 0.9500 .
B1T H1TA 1.0000 .
B2T H2TA 1.0000 .
Cl1S C1S 1.738(6) .
Cl2S C1S 1.723(6) .
C1S H1SA 0.9900 .
C1S H1SB 0.9900 .
C1S H1SC 0.9900 .
C1S H1SD 0.9900 .
C1S Cl1T 1.593(16) .
